data_4118958
loop_
_publ_author_name
'Benjamin R. Williams'
'Yichun Fu'
'Glenn P. A. Yap'
'Sharon J. Nieter Burgmayer'

_publ_section_title
;
 Structure and Reversible Pyran Formation in Molybdenum Pyranopterin
 Dithiolene Models of the Molybdenum Cofactor
;
_journal_name_full 'Journal of the American Chemical Society'
_journal_page_first 19584
_journal_page_last 19587
_journal_paper_doi 10.1021/ja310018e
_journal_volume 134
_journal_year 2012
_chemical_absolute_configuration ad
_chemical_formula_sum 'C45 H67 B Cl18 Mo N12 O4 S2'
_chemical_formula_weight 1649.08
_chemical_name_common TEA[MoTp*(O)(S2BMOPP)]
_chemical_name_systematic
; 
 ? 
;
_space_group_IT_number 19
_symmetry_cell_setting orthorhombic
_symmetry_space_group_name_Hall 'P 2ac 2ab'
_symmetry_space_group_name_H-M 'P 21 21 21'
_atom_sites_solution_hydrogens geom
_atom_sites_solution_primary direct
_atom_sites_solution_secondary difmap
_audit_creation_method SHELXL-97
_audit_update_record
;
2012-10-04 # Formatted by publCIF
;
_cell_angle_alpha 90.00
_cell_angle_beta 90.00
_cell_angle_gamma 90.00
_cell_formula_units_Z 4
_cell_length_a 13.7048(7)
_cell_length_b 18.8549(10)
_cell_length_c 29.2118(14)
_cell_measurement_reflns_used 3650
_cell_measurement_temperature 200(2)
_cell_measurement_theta_max 34.17
_cell_measurement_theta_min 2.79
_cell_volume 7548.4(7)
_computing_cell_refinement 'Bruker SAINT'
_computing_data_collection 'Bruker APEX2'
_computing_data_reduction 'Bruker SAINT'
_computing_molecular_graphics 'Bruker SHELXTL'
_computing_publication_material 'Bruker SHELXTL'
_computing_structure_refinement 'SHELXL-97 (Sheldrick, 2008)'
_computing_structure_solution 'SHELXS-97 (Sheldrick, 2008)'
_diffrn_ambient_temperature 200(2)
_diffrn_detector_area_resol_mean 8.33
_diffrn_measured_fraction_theta_full 0.946
_diffrn_measured_fraction_theta_max 0.946
_diffrn_measurement_device_type 'Bruker AXS APEX diffractometer'
_diffrn_measurement_method '\f and \w scans'
_diffrn_radiation_monochromator graphite
_diffrn_radiation_source 'fine-focus sealed tube'
_diffrn_radiation_type CuK\a
_diffrn_radiation_wavelength 1.54178
_diffrn_reflns_av_R_equivalents 0.0689
_diffrn_reflns_av_sigmaI/netI 0.1227
_diffrn_reflns_limit_h_max 12
_diffrn_reflns_limit_h_min -7
_diffrn_reflns_limit_k_max 17
_diffrn_reflns_limit_k_min -16
_diffrn_reflns_limit_l_max 27
_diffrn_reflns_limit_l_min -26
_diffrn_reflns_number 16447
_diffrn_reflns_theta_full 48.45
_diffrn_reflns_theta_max 48.45
_diffrn_reflns_theta_min 2.79
_exptl_absorpt_coefficient_mu 8.176
_exptl_absorpt_correction_T_max 0.4585
_exptl_absorpt_correction_T_min 0.3815
_exptl_absorpt_correction_type numerical
_exptl_absorpt_process_details 'APEX2 (Bruker, 2007)'
_exptl_crystal_colour yellow
_exptl_crystal_density_diffrn 1.451
_exptl_crystal_description prism
_exptl_crystal_F_000 3352
_exptl_crystal_size_max 0.15
_exptl_crystal_size_mid 0.12
_exptl_crystal_size_min 0.11
_platon_squeeze_details
;

PLATON Reference : 
 Spek, A.L. (2003). J. Appl. Cryst. 36, 7-13.
 Spek, A.L. (2009). Acta Cryst. D65, 148-155.

Void space analysis suggests 24 CHCl3 molecules cocrystallized 
in the unit cell. Initial solutions show only 8 solvent molecules
per unit cell.
;
_refine_diff_density_max 0.381
_refine_diff_density_min -0.191
_refine_diff_density_rms 0.053
_refine_ls_abs_structure_details 'Flack H D (1983), Acta Cryst. A39, 876-881'
_refine_ls_abs_structure_Flack 0.073(18)
_refine_ls_extinction_method none
_refine_ls_goodness_of_fit_ref 1.058
_refine_ls_hydrogen_treatment constr
_refine_ls_matrix_type full
_refine_ls_number_parameters 529
_refine_ls_number_reflns 6462
_refine_ls_number_restraints 580
_refine_ls_restrained_S_all 1.056
_refine_ls_R_factor_all 0.1081
_refine_ls_R_factor_gt 0.0666
_refine_ls_shift/su_max 0.000
_refine_ls_shift/su_mean 0.000
_refine_ls_structure_factor_coef Fsqd
_refine_ls_weighting_details 'calc w=1/[\s^2^(Fo^2^)+(0.0380P)^2^] where P=(Fo^2^+2Fc^2^)/3'
_refine_ls_weighting_scheme calc
_refine_ls_wR_factor_gt 0.1241
_refine_ls_wR_factor_ref 0.1334
_reflns_number_gt 3595
_reflns_number_total 6462
_reflns_threshold_expression >2sigma(I)
_cod_data_source_file ja310018e_si_001_1.cif
_cod_data_source_block burg002s-sr
_cod_database_code 4118958

loop_
_symmetry_equiv_pos_as_xyz
'x, y, z'
'-x+1/2, -y, z+1/2'
'-x, y+1/2, -z+1/2'
'x+1/2, -y+1/2, -z'

loop_
_atom_site_label
_atom_site_type_symbol
_atom_site_fract_x
_atom_site_fract_y
_atom_site_fract_z
_atom_site_U_iso_or_equiv
_atom_site_adp_type
_atom_site_occupancy
_atom_site_symmetry_multiplicity
_atom_site_calc_flag
_atom_site_refinement_flags
Mo1 Mo 0.66087(7) 0.16727(5) 0.74353(3) 0.0943(4) Uani 1 1 d U
S1 S 0.6784(2) 0.19868(15) 0.82106(9) 0.0817(9) Uani 1 1 d U
S2 S 0.5034(2) 0.12761(15) 0.76732(10) 0.1001(11) Uani 1 1 d U
B1 B 0.8170(14) 0.0664(9) 0.6875(7) 0.127(4) Uani 1 1 d U
H1 H 0.8637 0.0380 0.6686 0.152 Uiso 1 1 calc R
N1 N 0.6562(9) 0.1173(5) 0.6753(3) 0.112(3) Uani 1 1 d DU
N2 N 0.7355(9) 0.0817(6) 0.6588(4) 0.131(4) Uani 1 1 d DU
C1 C 0.4904(10) 0.1531(8) 0.6485(4) 0.167(6) Uani 1 1 d DU
H1A H 0.4787 0.1645 0.6808 0.250 Uiso 1 1 calc R
H1B H 0.4401 0.1202 0.6377 0.250 Uiso 1 1 calc R
H1C H 0.4882 0.1967 0.6303 0.250 Uiso 1 1 calc R
C2 C 0.5920(11) 0.1182(8) 0.6434(5) 0.131(5) Uani 1 1 d DU
C3 C 0.6233(12) 0.0890(10) 0.6032(5) 0.170(6) Uani 1 1 d DU
H3 H 0.5890 0.0847 0.5751 0.204 Uiso 1 1 calc R
C4 C 0.7124(12) 0.0681(9) 0.6131(5) 0.156(5) Uani 1 1 d DU
C5 C 0.8009(11) 0.0368(7) 0.5843(4) 0.215(7) Uani 1 1 d DU
H5A H 0.7767 0.0003 0.5633 0.322 Uiso 1 1 calc R
H5B H 0.8490 0.0160 0.6051 0.322 Uiso 1 1 calc R
H5C H 0.8316 0.0750 0.5666 0.322 Uiso 1 1 calc R
N3 N 0.8131(6) 0.1846(5) 0.7279(3) 0.108(3) Uani 1 1 d DU
N4 N 0.8679(8) 0.1394(5) 0.6973(4) 0.146(4) Uani 1 1 d DU
C6 C 0.8459(8) 0.3031(5) 0.7640(4) 0.148(5) Uani 1 1 d DU
H6A H 0.7759 0.3019 0.7708 0.222 Uiso 1 1 calc R
H6B H 0.8618 0.3473 0.7481 0.222 Uiso 1 1 calc R
H6C H 0.8829 0.3006 0.7927 0.222 Uiso 1 1 calc R
C7 C 0.8725(9) 0.2405(7) 0.7339(5) 0.140(5) Uani 1 1 d DU
C8 C 0.9641(11) 0.2339(8) 0.7141(5) 0.217(7) Uani 1 1 d DU
H8 H 1.0198 0.2634 0.7172 0.261 Uiso 1 1 calc R
C9 C 0.9523(12) 0.1732(9) 0.6888(6) 0.240(8) Uani 1 1 d DU
C10 C 1.0367(11) 0.1260(9) 0.6687(7) 0.331(15) Uani 1 1 d DU
H10A H 1.0531 0.0885 0.6906 0.497 Uiso 1 1 calc R
H10B H 1.0944 0.1556 0.6632 0.497 Uiso 1 1 calc R
H10C H 1.0153 0.1047 0.6399 0.497 Uiso 1 1 calc R
N5 N 0.7255(6) 0.0515(4) 0.7593(3) 0.095(2) Uani 1 1 d DU
N6 N 0.7937(8) 0.0246(6) 0.7265(4) 0.119(3) Uani 1 1 d DU
C11 C 0.6578(8) 0.0127(5) 0.8313(3) 0.096(3) Uani 1 1 d DU
H11A H 0.6506 0.0634 0.8380 0.144 Uiso 1 1 calc R
H11B H 0.6881 -0.0111 0.8575 0.144 Uiso 1 1 calc R
H11C H 0.5935 -0.0081 0.8255 0.144 Uiso 1 1 calc R
C12 C 0.7193(9) 0.0038(7) 0.7909(5) 0.102(4) Uani 1 1 d DU
C13 C 0.7765(9) -0.0550(7) 0.7829(4) 0.118(4) Uani 1 1 d DU
H13 H 0.7799 -0.0979 0.7998 0.142 Uiso 1 1 calc R
C14 C 0.8259(10) -0.0366(7) 0.7456(5) 0.130(5) Uani 1 1 d DU
C15 C 0.9000(11) -0.0825(8) 0.7183(5) 0.225(8) Uani 1 1 d DU
H15A H 0.9139 -0.1261 0.7354 0.337 Uiso 1 1 calc R
H15B H 0.9606 -0.0558 0.7139 0.337 Uiso 1 1 calc R
H15C H 0.8723 -0.0947 0.6884 0.337 Uiso 1 1 calc R
N7 N 0.6186(6) 0.2372(5) 0.9181(3) 0.073(3) Uani 1 1 d U
N8 N 0.6357(6) 0.3203(4) 1.0291(3) 0.079(3) Uani 1 1 d U
H8A H 0.6777 0.3429 1.0467 0.095 Uiso 1 1 calc R
N9 N 0.4787(6) 0.2770(5) 1.0238(3) 0.082(3) Uani 1 1 d U
N10 N 0.4416(6) 0.2139(5) 0.9594(3) 0.081(3) Uani 1 1 d U
H10 H 0.3816 0.2149 0.9701 0.098 Uiso 1 1 calc R
N11 N 0.5157(6) 0.3405(6) 1.0843(3) 0.102(3) Uani 1 1 d U
H11 H 0.4606 0.3240 1.0956 0.122 Uiso 1 1 calc R
N12 N 0.5099(11) 0.4083(7) 0.8089(4) 0.153(4) Uani 1 1 d U
O1 O 0.6320(5) 0.2430(3) 0.7190(2) 0.099(2) Uani 1 1 d U
O2 O 0.7534(5) 0.3046(4) 0.9787(2) 0.096(3) Uani 1 1 d U
O3 O 0.6444(6) 0.4079(4) 1.0992(3) 0.126(3) Uani 1 1 d U
O4 O 0.3808(5) 0.1759(4) 0.8911(2) 0.089(2) Uani 1 1 d U
C16 C 0.5662(8) 0.1809(6) 0.8510(4) 0.075(3) Uani 1 1 d U
C17 C 0.5537(8) 0.2005(6) 0.8948(4) 0.067(3) Uani 1 1 d U
C18 C 0.5981(8) 0.2585(6) 0.9625(5) 0.066(3) Uani 1 1 d U
C19 C 0.6669(9) 0.2944(5) 0.9885(4) 0.066(3) Uani 1 1 d U
C20 C 0.5463(9) 0.3132(7) 1.0435(4) 0.080(3) Uani 1 1 d U
C21 C 0.5135(9) 0.2498(6) 0.9821(4) 0.069(3) Uani 1 1 d U
C22 C 0.4637(8) 0.1727(7) 0.9162(4) 0.083(3) Uani 1 1 d U
H22 H 0.4753 0.1221 0.9249 0.099 Uiso 1 1 calc R
C23 C 0.3936(9) 0.1352(7) 0.8453(5) 0.098(3) Uani 1 1 d U
C24 C 0.4913(9) 0.1541(6) 0.8251(4) 0.078(3) Uani 1 1 d U
C25 C 0.5640(11) 0.3918(8) 1.1096(5) 0.112(5) Uani 1 1 d U
C26 C 0.5169(9) 0.4221(9) 1.1497(6) 0.127(5) Uani 1 1 d U
C27 C 0.5745(10) 0.4657(8) 1.1802(6) 0.207(8) Uani 1 1 d U
H27A H 0.6357 0.4788 1.1651 0.310 Uiso 1 1 calc R
H27B H 0.5887 0.4391 1.2083 0.310 Uiso 1 1 calc R
H27C H 0.5379 0.5087 1.1879 0.310 Uiso 1 1 calc R
C28 C 0.4651(16) 0.3697(11) 1.1747(6) 0.291(11) Uani 1 1 d U
H28A H 0.3948 0.3769 1.1706 0.436 Uiso 1 1 calc R
H28B H 0.4814 0.3736 1.2072 0.436 Uiso 1 1 calc R
H28C H 0.4833 0.3225 1.1635 0.436 Uiso 1 1 calc R
C29 C 0.4401(15) 0.4629(15) 1.1367(7) 0.358(14) Uani 1 1 d U
H29A H 0.4593 0.4927 1.1107 0.537 Uiso 1 1 calc R
H29B H 0.4201 0.4932 1.1623 0.537 Uiso 1 1 calc R
H29C H 0.3855 0.4324 1.1277 0.537 Uiso 1 1 calc R
C30 C 0.3064(7) 0.1683(6) 0.8173(3) 0.106(4) Uani 1 1 d U
H30A H 0.3200 0.2184 0.8111 0.160 Uiso 1 1 calc R
H30B H 0.2460 0.1642 0.8350 0.160 Uiso 1 1 calc R
H30C H 0.2990 0.1428 0.7882 0.160 Uiso 1 1 calc R
C31 C 0.3759(8) 0.0558(6) 0.8545(4) 0.127(5) Uani 1 1 d U
H31A H 0.3822 0.0293 0.8258 0.190 Uiso 1 1 calc R
H31B H 0.3100 0.0492 0.8669 0.190 Uiso 1 1 calc R
H31C H 0.4240 0.0384 0.8766 0.190 Uiso 1 1 calc R
C32 C 0.5578(13) 0.3773(7) 0.8516(5) 0.192(6) Uani 1 1 d U
H32A H 0.5178 0.3369 0.8624 0.230 Uiso 1 1 calc R
H32B H 0.6227 0.3584 0.8431 0.230 Uiso 1 1 calc R
C33 C 0.5708(14) 0.4292(8) 0.8912(5) 0.251(10) Uani 1 1 d U
H33A H 0.5780 0.4774 0.8791 0.376 Uiso 1 1 calc R
H33B H 0.6292 0.4164 0.9087 0.376 Uiso 1 1 calc R
H33C H 0.5135 0.4271 0.9113 0.376 Uiso 1 1 calc R
C34 C 0.3976(13) 0.4333(8) 0.8206(6) 0.191(6) Uani 1 1 d U
H34A H 0.3993 0.4705 0.8446 0.229 Uiso 1 1 calc R
H34B H 0.3679 0.4543 0.7929 0.229 Uiso 1 1 calc R
C35 C 0.3388(14) 0.3761(9) 0.8360(6) 0.245(9) Uani 1 1 d U
H35A H 0.3805 0.3356 0.8436 0.367 Uiso 1 1 calc R
H35B H 0.2930 0.3626 0.8118 0.367 Uiso 1 1 calc R
H35C H 0.3023 0.3907 0.8633 0.367 Uiso 1 1 calc R
C36 C 0.5551(13) 0.4636(9) 0.7847(6) 0.200(6) Uani 1 1 d U
H36A H 0.5598 0.5064 0.8042 0.239 Uiso 1 1 calc R
H36B H 0.5163 0.4757 0.7572 0.239 Uiso 1 1 calc R
C37 C 0.6630(13) 0.4375(10) 0.7698(6) 0.271(9) Uiso 1 1 d U
H37A H 0.7100 0.4505 0.7937 0.406 Uiso 1 1 calc R
H37B H 0.6815 0.4602 0.7409 0.406 Uiso 1 1 calc R
H37C H 0.6630 0.3858 0.7659 0.406 Uiso 1 1 calc R
C38 C 0.5044(13) 0.3432(8) 0.7774(5) 0.183(6) Uani 1 1 d U
H38A H 0.5712 0.3250 0.7721 0.220 Uiso 1 1 calc R
H38B H 0.4667 0.3055 0.7930 0.220 Uiso 1 1 calc R
C39 C 0.4597(14) 0.3579(10) 0.7339(6) 0.287(11) Uani 1 1 d U
H39A H 0.4805 0.4048 0.7231 0.431 Uiso 1 1 calc R
H39B H 0.3886 0.3571 0.7372 0.431 Uiso 1 1 calc R
H39C H 0.4797 0.3218 0.7116 0.431 Uiso 1 1 calc R

loop_
_atom_site_aniso_label
_atom_site_aniso_U_11
_atom_site_aniso_U_22
_atom_site_aniso_U_33
_atom_site_aniso_U_23
_atom_site_aniso_U_13
_atom_site_aniso_U_12
Mo1 0.1215(8) 0.0759(7) 0.0855(8) -0.0119(7) 0.0022(7) -0.0025(7)
S1 0.080(2) 0.083(2) 0.082(2) -0.0086(16) -0.0009(18) 0.0010(18)
S2 0.124(2) 0.088(2) 0.089(3) -0.0241(18) -0.013(2) 0.0071(18)
B1 0.135(11) 0.103(10) 0.142(11) -0.039(8) 0.056(8) -0.016(8)
N1 0.179(9) 0.052(6) 0.106(6) -0.033(5) 0.005(6) 0.005(7)
N2 0.201(9) 0.091(9) 0.102(8) -0.041(6) 0.035(7) -0.010(7)
C1 0.204(14) 0.213(19) 0.083(10) -0.024(11) -0.047(10) -0.008(13)
C2 0.211(11) 0.102(12) 0.081(9) -0.014(9) -0.001(8) -0.032(10)
C3 0.268(16) 0.156(15) 0.087(9) -0.036(10) 0.000(9) -0.046(14)
C4 0.246(15) 0.107(13) 0.117(10) -0.044(10) 0.043(9) -0.055(12)
C5 0.385(19) 0.118(13) 0.141(12) -0.028(10) 0.129(14) -0.011(14)
N3 0.138(5) 0.080(7) 0.107(7) -0.012(5) 0.034(5) -0.018(5)
N4 0.162(8) 0.104(8) 0.172(10) -0.048(6) 0.065(7) -0.028(6)
C6 0.162(11) 0.076(8) 0.205(15) -0.025(7) 0.058(11) 0.005(8)
C7 0.153(10) 0.102(9) 0.165(13) -0.051(8) 0.078(9) -0.038(8)
C8 0.228(13) 0.198(14) 0.225(15) -0.121(11) 0.183(12) -0.110(10)
C9 0.256(14) 0.179(15) 0.285(17) -0.135(12) 0.210(13) -0.109(10)
C10 0.279(17) 0.31(2) 0.41(3) -0.27(2) 0.27(2) -0.144(15)
N5 0.097(6) 0.080(5) 0.107(7) -0.017(5) -0.009(5) -0.025(4)
N6 0.141(10) 0.080(7) 0.135(8) -0.030(6) 0.032(6) 0.002(6)
C11 0.095(9) 0.077(8) 0.117(9) 0.020(7) -0.029(7) -0.006(7)
C12 0.109(11) 0.058(8) 0.137(11) 0.001(7) 0.010(7) -0.015(7)
C13 0.132(12) 0.099(9) 0.124(11) -0.011(7) -0.044(8) 0.013(8)
C14 0.138(12) 0.086(9) 0.166(14) -0.041(8) 0.014(10) 0.000(8)
C15 0.246(18) 0.148(15) 0.28(2) 0.003(13) 0.098(14) 0.075(11)
N7 0.058(6) 0.079(7) 0.082(6) 0.010(5) 0.003(5) -0.007(5)
N8 0.049(6) 0.092(7) 0.095(7) -0.026(6) -0.007(5) 0.008(5)
N9 0.054(6) 0.112(8) 0.082(7) -0.002(5) 0.005(5) -0.019(5)
N10 0.045(6) 0.126(8) 0.074(6) -0.004(5) 0.006(5) -0.006(5)
N11 0.047(6) 0.154(10) 0.105(8) -0.034(6) 0.000(5) -0.018(6)
N12 0.242(11) 0.114(10) 0.102(9) 0.016(6) 0.007(9) 0.066(9)
O1 0.170(6) 0.056(4) 0.070(5) -0.019(3) 0.022(5) 0.017(4)
O2 0.046(5) 0.129(7) 0.113(6) -0.009(5) -0.007(4) 0.006(5)
O3 0.087(7) 0.138(7) 0.154(8) -0.073(6) 0.030(6) -0.016(6)
O4 0.063(5) 0.094(6) 0.108(5) -0.016(5) -0.017(4) -0.007(4)
C16 0.070(7) 0.061(8) 0.094(7) -0.005(7) -0.001(5) 0.007(6)
C17 0.051(7) 0.062(8) 0.088(7) -0.012(6) 0.001(5) 0.007(6)
C18 0.040(6) 0.065(8) 0.095(8) -0.019(7) -0.005(6) 0.018(6)
C19 0.037(6) 0.068(8) 0.092(8) 0.003(6) 0.002(6) 0.005(6)
C20 0.052(8) 0.107(10) 0.080(8) -0.001(6) 0.004(6) -0.015(7)
C21 0.046(7) 0.080(8) 0.080(8) 0.002(6) -0.005(6) -0.008(6)
C22 0.054(7) 0.093(8) 0.101(8) -0.015(7) -0.007(5) 0.011(7)
C23 0.082(7) 0.093(8) 0.118(8) -0.015(7) -0.022(6) -0.009(7)
C24 0.087(6) 0.075(8) 0.071(6) 0.003(6) -0.010(5) 0.021(6)
C25 0.075(10) 0.134(12) 0.129(11) -0.048(8) 0.023(8) -0.016(8)
C26 0.048(9) 0.178(15) 0.155(14) -0.070(9) 0.003(7) 0.024(8)
C27 0.139(13) 0.224(17) 0.258(19) -0.169(14) 0.010(11) -0.018(11)
C28 0.35(3) 0.32(2) 0.20(2) -0.148(14) 0.164(17) -0.177(17)
C29 0.31(2) 0.57(4) 0.19(2) -0.158(18) -0.101(15) 0.33(2)
C30 0.080(7) 0.131(9) 0.108(8) -0.032(9) -0.004(6) -0.006(7)
C31 0.093(10) 0.097(8) 0.190(14) -0.028(8) 0.008(9) -0.021(7)
C32 0.353(18) 0.077(11) 0.146(12) 0.005(7) -0.071(13) 0.057(12)
C33 0.47(3) 0.110(14) 0.174(15) -0.023(10) -0.114(18) 0.014(16)
C34 0.262(14) 0.086(12) 0.224(17) 0.024(11) 0.040(12) 0.071(10)
C35 0.309(18) 0.171(18) 0.25(2) 0.028(16) 0.099(19) 0.009(15)
C36 0.268(15) 0.131(12) 0.199(16) 0.069(10) 0.023(13) 0.061(11)
C38 0.327(17) 0.112(10) 0.110(11) 0.010(8) -0.029(11) 0.116(11)
C39 0.41(3) 0.29(2) 0.163(16) -0.039(13) -0.127(16) 0.21(2)

loop_
_atom_type_symbol
_atom_type_description
_atom_type_scat_dispersion_real
_atom_type_scat_dispersion_imag
_atom_type_scat_source
C C 0.0181 0.0091 'International Tables Vol C Tables 4.2.6.8 and 6.1.1.4'
H H 0.0000 0.0000 'International Tables Vol C Tables 4.2.6.8 and 6.1.1.4'
S S 0.3331 0.5567 'International Tables Vol C Tables 4.2.6.8 and 6.1.1.4'
Cl Cl 0.3639 0.7018 'International Tables Vol C Tables 4.2.6.8 and 6.1.1.4'
Mo Mo -0.0483 2.7339 'International Tables Vol C Tables 4.2.6.8 and 6.1.1.4'
O O 0.0492 0.0322 'International Tables Vol C Tables 4.2.6.8 and 6.1.1.4'
N N 0.0311 0.0180 'International Tables Vol C Tables 4.2.6.8 and 6.1.1.4'
B B 0.0090 0.0039 'International Tables Vol C Tables 4.2.6.8 and 6.1.1.4'

loop_
_geom_angle_atom_site_label_1
_geom_angle_atom_site_label_2
_geom_angle_atom_site_label_3
_geom_angle
O1 Mo1 N3 90.5(4)
O1 Mo1 N1 88.3(3)
N3 Mo1 N1 84.4(4)
O1 Mo1 S1 103.0(2)
N3 Mo1 S1 93.8(3)
N1 Mo1 S1 168.6(3)
O1 Mo1 S2 100.4(3)
N3 Mo1 S2 169.0(3)
N1 Mo1 S2 95.9(3)
S1 Mo1 S2 83.72(10)
O1 Mo1 N5 164.0(3)
N3 Mo1 N5 79.7(3)
N1 Mo1 N5 78.2(4)
S1 Mo1 N5 90.4(2)
S2 Mo1 N5 89.6(2)
C16 S1 Mo1 109.5(4)
C24 S2 Mo1 105.9(4)
N6 B1 N2 114.0(15)
N6 B1 N4 116.0(15)
N2 B1 N4 106.2(14)
C2 N1 N2 107.3(10)
C2 N1 Mo1 132.1(10)
N2 N1 Mo1 120.3(9)
N1 N2 C4 104.2(11)
N1 N2 B1 121.1(13)
C4 N2 B1 134.6(15)
N1 C2 C3 113.8(13)
N1 C2 C1 123.6(13)
C3 C2 C1 122.4(14)
C4 C3 C2 102.9(14)
C3 C4 N2 111.4(14)
C3 C4 C5 134.8(16)
N2 C4 C5 113.7(13)
C7 N3 N4 103.2(9)
C7 N3 Mo1 132.6(8)
N4 N3 Mo1 122.9(7)
C9 N4 N3 106.4(10)
C9 N4 B1 139.8(13)
N3 N4 B1 113.6(11)
N3 C7 C8 115.1(11)
N3 C7 C6 122.7(11)
C8 C7 C6 121.9(11)
C9 C8 C7 101.1(11)
N4 C9 C8 113.4(12)
N4 C9 C10 115.8(13)
C8 C9 C10 125.8(15)
C12 N5 N6 105.9(10)
C12 N5 Mo1 138.3(9)
N6 N5 Mo1 115.8(7)
C14 N6 B1 136.9(14)
C14 N6 N5 103.8(10)
B1 N6 N5 119.1(12)
N5 C12 C13 113.6(12)
N5 C12 C11 122.3(12)
C13 C12 C11 124.0(12)
C14 C13 C12 102.7(12)
C13 C14 N6 113.3(12)
C13 C14 C15 127.4(14)
N6 C14 C15 118.4(13)
C17 N7 C18 119.8(10)
C20 N8 C19 122.8(11)
C20 N9 C21 109.7(11)
C21 N10 C22 121.0(9)
C20 N11 C25 125.6(12)
C36 N12 C32 120.5(16)
C36 N12 C38 108.3(14)
C32 N12 C38 101.9(11)
C36 N12 C34 107.7(13)
C32 N12 C34 109.9(13)
C38 N12 C34 107.9(14)
C22 O4 C23 110.4(9)
C17 C16 C24 122.1(11)
C17 C16 S1 121.5(10)
C24 C16 S1 116.0(10)
N7 C17 C16 123.3(12)
N7 C17 C22 122.2(11)
C16 C17 C22 114.4(11)
C21 C18 C19 115.2(13)
C21 C18 N7 123.7(12)
C19 C18 N7 121.0(12)
O2 C19 N8 116.7(12)
O2 C19 C18 127.1(12)
N8 C19 C18 116.2(11)
N9 C20 N8 126.0(13)
N9 C20 N11 111.7(12)
N8 C20 N11 122.1(12)
C18 C21 N10 119.4(12)
C18 C21 N9 129.5(12)
N10 C21 N9 110.9(11)
O4 C22 C17 117.1(10)
O4 C22 N10 105.1(9)
C17 C22 N10 109.7(10)
C24 C23 C31 116.0(11)
C24 C23 O4 108.8(9)
C31 C23 O4 108.2(10)
C24 C23 C30 112.1(10)
C31 C23 C30 110.8(10)
O4 C23 C30 99.6(9)
C16 C24 C23 122.4(11)
C16 C24 S2 124.1(10)
C23 C24 S2 113.0(9)
O3 C25 N11 119.2(14)
O3 C25 C26 121.3(15)
N11 C25 C26 119.4(14)
C29 C26 C28 98.7(16)
C29 C26 C27 105.8(17)
C28 C26 C27 110.6(18)
C29 C26 C25 110.0(16)
C28 C26 C25 111.3(16)
C27 C26 C25 118.5(13)
C33 C32 N12 115.2(12)
C35 C34 N12 112.3(13)
N12 C36 C37 108.2(13)
C39 C38 N12 113.4(13)

loop_
_geom_bond_atom_site_label_1
_geom_bond_atom_site_label_2
_geom_bond_distance
Mo1 O1 1.645(7)
Mo1 N3 2.161(9)
Mo1 N1 2.207(9)
Mo1 S1 2.353(3)
Mo1 S2 2.387(3)
Mo1 N5 2.399(9)
S1 C16 1.800(11)
S2 C24 1.768(10)
B1 N6 1.421(18)
B1 N2 1.425(19)
B1 N4 1.570(18)
N1 C2 1.280(12)
N1 N2 1.365(11)
N2 C4 1.397(13)
C1 C2 1.547(13)
C2 C3 1.366(13)
C3 C4 1.315(14)
C4 C5 1.590(14)
N3 C7 1.342(11)
N3 N4 1.445(10)
N4 C9 1.343(12)
C6 C7 1.517(11)
C7 C8 1.388(12)
C8 C9 1.371(13)
C9 C10 1.572(15)
N5 C12 1.294(11)
N5 N6 1.433(10)
N6 C14 1.355(12)
C11 C12 1.458(11)
C12 C13 1.377(12)
C13 C14 1.329(13)
C14 C15 1.555(13)
N7 C17 1.316(11)
N7 C18 1.387(12)
N8 C20 1.302(11)
N8 C19 1.353(11)
N9 C20 1.287(12)
N9 C21 1.405(12)
N10 C21 1.366(12)
N10 C22 1.512(12)
N11 C20 1.365(12)
N11 C25 1.385(15)
N12 C36 1.404(16)
N12 C32 1.526(15)
N12 C38 1.536(16)
N12 C34 1.646(18)
O2 C19 1.235(10)
O3 C25 1.182(13)
O4 C22 1.354(10)
O4 C23 1.553(13)
C16 C17 1.342(13)
C16 C24 1.373(12)
C17 C22 1.479(13)
C18 C21 1.303(13)
C18 C19 1.387(13)
C23 C24 1.506(14)
C23 C31 1.540(13)
C23 C30 1.579(13)
C25 C26 1.455(18)
C26 C29 1.358(18)
C26 C28 1.417(19)
C26 C27 1.448(16)
C32 C33 1.525(15)
C34 C35 1.419(17)
C36 C37 1.618(18)
C38 C39 1.437(15)

loop_
_geom_hbond_atom_site_label_D
_geom_hbond_atom_site_label_H
_geom_hbond_atom_site_label_A
_geom_hbond_distance_DH
_geom_hbond_distance_HA
_geom_hbond_distance_DA
_geom_hbond_angle_DHA
_geom_hbond_site_symmetry_A
N8 H8A O3 0.88 2.02 2.633(11) 126.0 .
N10 H10 O2 0.88 2.34 3.168(10) 157.9 4_457

loop_
_platon_squeeze_void_nr
_platon_squeeze_void_average_x
_platon_squeeze_void_average_y
_platon_squeeze_void_average_z
_platon_squeeze_void_volume
_platon_squeeze_void_count_electrons
_platon_squeeze_void_content
1 -0.002 -0.037 0.019 3988 1399 ' '
